data_7050298
loop_
_publ_author_name
'Sun Wei-Yin'
'Jian Fan'
'Taka-aki Okamura'
'Norikazu Ueyama'
'Wei Zhao'

_publ_section_title
;
Syntheses, crystal structures and properties of
copper(II) and cadmium(II) complexes containing novel tripodal ligand
;
_journal_name_full 'New J.Chem.(Nouv.J.Chim.)'
_journal_year 2004
_chemical_formula_moiety 'C40 H48 Cu2 N12 O14 '
_chemical_formula_sum 'C40 H48 Cu2 N12 O14'
_chemical_formula_weight 1047.98
_chemical_name_systematic
;
[Cu(F3)2][Cu(OCOCH2COO)2]-6(H2O)
;
_space_group_IT_number 2
_symmetry_cell_setting triclinic
_symmetry_Int_Tables_number 2
_symmetry_space_group_name_Hall '-P 1'
_symmetry_space_group_name_H-M 'P -1'
_atom_sites_solution_hydrogens geom
_atom_sites_solution_primary direct
_atom_sites_solution_secondary difmap
_cell_angle_alpha 81.71(5)
_cell_angle_beta 76.18(5)
_cell_angle_gamma 82.76(5)
_cell_formula_units_Z 1
_cell_length_a 8.860(6)
_cell_length_b 10.518(7)
_cell_length_c 12.331(8)
_cell_measurement_reflns_used 8544
_cell_measurement_temperature 200
_cell_measurement_theta_max 27.6
_cell_measurement_theta_min 3.2
_cell_volume 1099.2(12)
_diffrn_ambient_temperature 200
_diffrn_detector_area_resol_mean 10.00
_diffrn_measurement_device_type 'Rigaku RAXIS-RAPID Imaging Plate'
_diffrn_measurement_method \w
_diffrn_radiation_monochromator graphite
_diffrn_radiation_source 'fine-focus sealed tube'
_diffrn_radiation_type MoK\a
_diffrn_radiation_wavelength 0.71075
_diffrn_reflns_av_R_equivalents 0.0558
_diffrn_reflns_av_sigmaI/netI 0.0804
_diffrn_reflns_limit_h_max 11
_diffrn_reflns_limit_h_min -11
_diffrn_reflns_limit_k_max 13
_diffrn_reflns_limit_k_min -13
_diffrn_reflns_limit_l_max 16
_diffrn_reflns_limit_l_min -15
_diffrn_reflns_number 10942
_diffrn_reflns_theta_max 27.48
_diffrn_reflns_theta_min 3.23
_diffrn_standards_decay_% ?
_diffrn_standards_interval_count ?
_diffrn_standards_interval_time ?
_diffrn_standards_number 0
_exptl_absorpt_coefficient_mu 1.050
_exptl_absorpt_correction_T_max 0.900
_exptl_absorpt_correction_T_min 0.777
_exptl_absorpt_correction_type none
_exptl_absorpt_process_details none
_exptl_crystal_colour blue
_exptl_crystal_density_diffrn 1.583
_exptl_crystal_density_meas ?
_exptl_crystal_density_method 'not measured'
_exptl_crystal_description platelet
_exptl_crystal_F_000 542
_exptl_crystal_size_max 0.300
_exptl_crystal_size_mid 0.200
_exptl_crystal_size_min 0.100
_refine_ls_extinction_coef ?
_refine_ls_extinction_method none
_refine_ls_goodness_of_fit_ref 0.881
_refine_ls_hydrogen_treatment mixed
_refine_ls_matrix_type full
_refine_ls_number_parameters 310
_refine_ls_number_reflns 5010
_refine_ls_number_restraints 0
_refine_ls_restrained_S_all 0.881
_refine_ls_R_factor_all 0.0625
_refine_ls_R_factor_gt 0.0379
_refine_ls_shift/su_max 0.000
_refine_ls_shift/su_mean 0.000
_refine_ls_structure_factor_coef Fsqd
_refine_ls_weighting_details 'calc w=1/[\s^2^(Fo^2^)+(0.0359P)^2^+0.0000P] where P=(Fo^2^+2Fc^2^)/3'
_refine_ls_weighting_scheme calc
_refine_ls_wR_factor_gt 0.0766
_refine_ls_wR_factor_ref 0.0803
_reflns_number_gt 3419
_reflns_number_total 5010
_reflns_threshold_expression I>2\s(I)
_cod_database_code 7050298

loop_
_symmetry_equiv_pos_as_xyz
'x, y, z'
'-x, -y, -z'

loop_
_atom_site_label
_atom_site_type_symbol
_atom_site_fract_x
_atom_site_fract_y
_atom_site_fract_z
_atom_site_U_iso_or_equiv
_atom_site_adp_type
_atom_site_occupancy
_atom_site_symmetry_multiplicity
_atom_site_calc_flag
_atom_site_refinement_flags
_atom_site_disorder_assembly
_atom_site_disorder_group
Cu1 Cu 0.0000 1.0000 0.0000 0.02315(11) Uani 1 2 d S . .
Cu2 Cu 0.5000 0.5000 0.5000 0.02333(11) Uani 1 2 d S . .
O1 O 0.4771(2) 0.68437(15) 0.46084(14) 0.0290(4) Uani 1 1 d . . .
O2 O 0.5522(2) 0.87435(16) 0.37836(16) 0.0368(4) Uani 1 1 d . . .
O3 O 0.7029(2) 0.47647(16) 0.40380(15) 0.0313(4) Uani 1 1 d . . .
O4 O 0.8993(2) 0.53981(18) 0.26637(16) 0.0391(5) Uani 1 1 d . . .
O5 O 0.2910(2) 0.97211(17) 0.52263(17) 0.0408(5) Uani 1 1 d . . .
H19 H 0.3302 1.0204 0.5613 0.049 Uiso 1 1 d . . .
H20 H 0.3780 0.9418 0.4743 0.049 Uiso 1 1 d . . .
O6 O 0.8634(2) 0.23590(16) 0.35753(16) 0.0382(5) Uani 1 1 d . . .
H21 H 0.8032 0.1786 0.4013 0.046 Uiso 1 1 d . . .
H22 H 0.8143 0.3045 0.3700 0.046 Uiso 1 1 d . . .
O7 O 0.8563(3) 0.79513(19) 0.58119(19) 0.0513(6) Uani 1 1 d . . .
H23 H 0.9562 0.7829 0.6004 0.062 Uiso 1 1 d . . .
H24 H 0.8488 0.8725 0.5355 0.062 Uiso 1 1 d . . .
N11 N 0.7037(2) 0.64343(17) 0.06325(16) 0.0235(4) Uani 1 1 d . . .
N12 N 0.8751(2) 0.78812(18) -0.00819(17) 0.0279(5) Uani 1 1 d . . .
N31 N 0.1410(2) 0.78456(17) 0.27383(15) 0.0199(4) Uani 1 1 d . . .
N32 N 0.0512(2) 0.92710(17) 0.14958(15) 0.0219(4) Uani 1 1 d . . .
N51 N -0.4128(2) 1.16716(17) 0.18824(15) 0.0212(4) Uani 1 1 d . . .
N52 N -0.2175(2) 1.06910(17) 0.07431(15) 0.0191(4) Uani 1 1 d . . .
C1 C 0.5811(3) 0.5796(2) 0.14037(19) 0.0220(5) Uani 1 1 d . . .
C2 C 0.4477(3) 0.6513(2) 0.19258(19) 0.0231(5) Uani 1 1 d . . .
H1 H 0.4363 0.7425 0.1753 0.028 Uiso 1 1 calc R . .
C3 C 0.3310(3) 0.5891(2) 0.27011(18) 0.0199(5) Uani 1 1 d . . .
C4 C 0.3486(3) 0.4549(2) 0.29461(18) 0.0210(5) Uani 1 1 d . . .
H2 H 0.2681 0.4119 0.3466 0.025 Uiso 1 1 calc R . .
C5 C 0.4831(3) 0.3839(2) 0.24340(18) 0.0209(5) Uani 1 1 d . . .
C6 C 0.6002(3) 0.4459(2) 0.16612(19) 0.0233(5) Uani 1 1 d . . .
H3 H 0.6924 0.3976 0.1311 0.028 Uiso 1 1 calc R . .
C12 C 0.7548(3) 0.7571(2) 0.0729(2) 0.0251(5) Uani 1 1 d . . .
H4 H 0.7086 0.8085 0.1319 0.030 Uiso 1 1 calc R . .
C13 C 0.9040(3) 0.6877(2) -0.0742(2) 0.0335(6) Uani 1 1 d . . .
H5 H 0.9851 0.6821 -0.1400 0.040 Uiso 1 1 calc R . .
C14 C 0.8004(3) 0.5989(2) -0.0318(2) 0.0323(6) Uani 1 1 d . . .
H6 H 0.7954 0.5215 -0.0615 0.039 Uiso 1 1 calc R . .
C31 C 0.1853(3) 0.6604(2) 0.33430(19) 0.0245(5) Uani 1 1 d . . .
H7 H 0.0979 0.6056 0.3496 0.029 Uiso 1 1 calc R . .
H8 H 0.2029 0.6754 0.4076 0.029 Uiso 1 1 calc R . .
C32 C 0.0812(3) 0.8031(2) 0.18183(19) 0.0215(5) Uani 1 1 d . . .
H9 H 0.0627 0.7354 0.1446 0.026 Uiso 1 1 calc R . .
C33 C 0.0955(3) 0.9911(2) 0.2255(2) 0.0284(6) Uani 1 1 d . . .
H10 H 0.0880 1.0822 0.2241 0.034 Uiso 1 1 calc R . .
C34 C 0.1512(3) 0.9044(2) 0.3023(2) 0.0286(6) Uani 1 1 d . . .
H11 H 0.1896 0.9226 0.3635 0.034 Uiso 1 1 calc R . .
C51 C -0.4990(3) 1.2400(2) 0.28003(19) 0.0247(5) Uani 1 1 d . . .
H12 H -0.4435 1.2236 0.3422 0.030 Uiso 1 1 calc R . .
H13 H -0.6038 1.2090 0.3089 0.030 Uiso 1 1 calc R . .
C52 C -0.2612(3) 1.1232(2) 0.16879(19) 0.0215(5) Uani 1 1 d . . .
H14 H -0.1938 1.1299 0.2167 0.026 Uiso 1 1 calc R . .
C53 C -0.3494(3) 1.0797(2) 0.0317(2) 0.0254(5) Uani 1 1 d . . .
H15 H -0.3543 1.0492 -0.0362 0.030 Uiso 1 1 calc R . .
C54 C -0.4708(3) 1.1398(2) 0.1004(2) 0.0267(5) Uani 1 1 d . . .
H16 H -0.5747 1.1593 0.0905 0.032 Uiso 1 1 calc R . .
C101 C 0.5822(3) 0.7559(2) 0.4053(2) 0.0267(5) Uani 1 1 d . . .
C102 C 0.7500(3) 0.7020(2) 0.3730(2) 0.0293(5) Uani 1 1 d . . .
H17 H 0.7990 0.7083 0.4360 0.035 Uiso 1 1 calc R . .
H18 H 0.8021 0.7595 0.3076 0.035 Uiso 1 1 calc R . .
C103 C 0.7877(3) 0.5642(2) 0.3433(2) 0.0290(5) Uani 1 1 d . . .
